data_4115548
loop_
_publ_author_name
'Bo Liang'
'David J. Richard'
'Padma S. Portonovo'
'Madeleine M. Joulli\'e'

_publ_section_title
;
 Total Syntheses and Biological Investigations of Tamandarins A and B and
 Tamandarin A Analogs
;
_journal_name_full 'Journal of the American Chemical Society'
_journal_page_first 4469
_journal_page_last 4474
_journal_paper_doi 10.1021/ja010222c
_journal_volume 123
_journal_year 2001
_chemical_formula_sum 'C16 H28 N2 O5'
_chemical_formula_weight 328.40
_chemical_name_systematic
; 
 ? 
;
_space_group_IT_number 4
_symmetry_cell_setting monoclinic
_symmetry_Int_Tables_number 4
_symmetry_space_group_name_Hall 'P 2yb'
_symmetry_space_group_name_H-M 'P 1 21 1'
_atom_sites_solution_hydrogens geom
_atom_sites_solution_primary direct
_atom_sites_solution_secondary difmap
_audit_creation_method SHELXL
_cell_angle_alpha 90.00
_cell_angle_beta 110.759(7)
_cell_angle_gamma 90.00
_cell_formula_units_Z 2
_cell_length_a 11.5479(14)
_cell_length_b 5.9499(7)
_cell_length_c 14.0742(11)
_cell_measurement_temperature 293(2)
_cell_volume 904.24(17)
_computing_structure_refinement 'SHELXL-93 (Sheldrick, 1993)'
_computing_structure_solution 'SHELXS-86 (Sheldrick, 1990)'
_diffrn_ambient_temperature 293(2)
_diffrn_radiation_monochromator graphite
_diffrn_radiation_source 'fine-focus sealed tube'
_diffrn_radiation_type MoK\a
_diffrn_radiation_wavelength 0.71069
_diffrn_reflns_av_R_equivalents 0.0420
_diffrn_reflns_av_sigmaI/netI 0.0353
_diffrn_reflns_limit_h_max 13
_diffrn_reflns_limit_h_min -13
_diffrn_reflns_limit_k_max 7
_diffrn_reflns_limit_k_min -6
_diffrn_reflns_limit_l_max 15
_diffrn_reflns_limit_l_min -15
_diffrn_reflns_number 6898
_diffrn_reflns_theta_max 25.35
_diffrn_reflns_theta_min 2.83
_exptl_absorpt_coefficient_mu 0.089
_exptl_crystal_density_diffrn 1.206
_exptl_crystal_F_000 356
_exptl_crystal_size_max 0.42
_exptl_crystal_size_mid 0.08
_exptl_crystal_size_min 0.04
_refine_diff_density_max 0.376
_refine_diff_density_min -0.201
_refine_diff_density_rms 0.041
_refine_ls_abs_structure_details 'Flack H D (1983), Acta Cryst. A39, 876-881'
_refine_ls_abs_structure_Flack 1.93(204)
_refine_ls_extinction_coef 0.0433(57)
_refine_ls_extinction_expression Fc^*^=kFc[1+0.001xFc^2^\l^3^/sin(2\q)]^-1/4^
_refine_ls_extinction_method SHELXL
_refine_ls_goodness_of_fit_all 1.152
_refine_ls_goodness_of_fit_obs 1.158
_refine_ls_matrix_type full
_refine_ls_number_parameters 215
_refine_ls_number_reflns 2625
_refine_ls_number_restraints 1
_refine_ls_restrained_S_all 1.151
_refine_ls_restrained_S_obs 1.158
_refine_ls_R_factor_all 0.0631
_refine_ls_R_factor_obs 0.0574
_refine_ls_shift/esd_max 0.001
_refine_ls_shift/esd_mean 0.000
_refine_ls_structure_factor_coef Fsqd
_refine_ls_weighting_details 'w=1/[\s^2^(Fo^2^)+(0.0521P)^2^+0.3545P] where P=(Fo^2^+2Fc^2^)/3'
_refine_ls_weighting_scheme calc
_refine_ls_wR_factor_all 0.1426
_refine_ls_wR_factor_obs 0.1364
_reflns_number_observed 2391
_reflns_number_total 2625
_reflns_observed_criterion >2sigma(I)
_cod_data_source_file ja010222c_3.cif
_cod_data_source_block shelxl
_cod_depositor_comments
;
The following automatic conversions were performed:

'_refine_ls_weighting_scheme' value 'calc
w=1/[\s^2^(Fo^2^)+(0.0521P)^2^+0.3545P] where P=(Fo^2^+2Fc^2^)/3' was
changed to 'calc'. New tag '_refine_ls_weighting_details' was
created. The value of the new tag was set to
'w=1/[\s^2^(Fo^2^)+(0.0521P)^2^+0.3545P] where P=(Fo^2^+2Fc^2^)/3'.

Automatic conversion script
Id: cif_fix_values 3143 2015-03-26 13:38:13Z robertas 
;
_cod_original_cell_volume 904.2(2)
_cod_original_sg_symbol_H-M 'P 21 '
_cod_database_code 4115548

loop_
_symmetry_equiv_pos_as_xyz
'x, y, z'
'-x, y+1/2, -z'

loop_
_atom_site_aniso_label
_atom_site_aniso_U_11
_atom_site_aniso_U_22
_atom_site_aniso_U_33
_atom_site_aniso_U_23
_atom_site_aniso_U_13
_atom_site_aniso_U_12
C1 0.063(2) 0.075(3) 0.043(2) -0.009(2) 0.007(2) -0.002(2)
C2 0.068(2) 0.058(2) 0.058(2) 0.001(2) 0.017(2) 0.006(2)
C3 0.075(2) 0.043(2) 0.049(2) 0.005(2) 0.020(2) 0.005(2)
C4 0.055(2) 0.038(2) 0.045(2) -0.0047(15) 0.0209(14) -0.0041(14)
C5 0.047(2) 0.042(2) 0.041(2) -0.002(2) 0.0153(14) 0.0022(14)
C6 0.046(2) 0.050(2) 0.043(2) 0.006(2) 0.0190(14) 0.0018(15)
C7 0.047(2) 0.057(2) 0.048(2) 0.008(2) 0.018(2) 0.001(2)
C8 0.066(2) 0.095(4) 0.050(2) 0.033(2) 0.017(2) 0.015(2)
C9 0.056(2) 0.060(2) 0.042(2) 0.004(2) 0.0205(15) 0.008(2)
C10 0.057(2) 0.070(3) 0.049(2) 0.014(2) 0.023(2) 0.014(2)
C11 0.076(3) 0.081(3) 0.091(4) 0.007(3) 0.043(3) 0.022(2)
C12 0.058(2) 0.091(4) 0.071(3) 0.002(3) 0.010(2) 0.007(2)
C13 0.061(2) 0.051(2) 0.048(2) -0.010(2) 0.018(2) -0.008(2)
C14 0.062(2) 0.052(2) 0.060(3) -0.004(2) 0.030(2) -0.008(2)
C15 0.062(2) 0.052(2) 0.075(3) 0.000(2) 0.021(2) -0.007(2)
C16 0.084(3) 0.087(4) 0.113(4) 0.028(3) 0.022(3) -0.004(3)
N1 0.053(2) 0.053(2) 0.040(2) -0.0056(14) 0.0188(12) -0.0023(13)
N2 0.050(2) 0.041(2) 0.043(2) -0.0031(13) 0.0184(12) -0.0028(12)
O1 0.077(2) 0.0406(14) 0.0537(15) -0.0078(12) 0.0300(12) -0.0114(12)
O2 0.0540(14) 0.075(2) 0.050(2) 0.0229(13) 0.0169(11) 0.0071(12)
O3 0.048(2) 0.131(3) 0.124(3) 0.078(3) 0.009(2) -0.001(2)
O4 0.079(2) 0.082(2) 0.074(2) -0.028(2) 0.0413(15) -0.008(2)
O5 0.0602(15) 0.059(2) 0.055(2) -0.0044(13) 0.0251(12) -0.0151(11)

loop_
_atom_site_label
_atom_site_type_symbol
_atom_site_fract_x
_atom_site_fract_y
_atom_site_fract_z
_atom_site_U_iso_or_equiv
_atom_site_thermal_displace_type
_atom_site_occupancy
_atom_site_calc_flag
_atom_site_refinement_flags
C1 C -0.3271(3) -0.2907(8) -0.5387(3) 0.0636(11) Uani 1 d .
H1A H -0.3678(3) -0.4360(8) -0.5490(3) 0.085 Uiso 1 calc R
H1B H -0.3141(3) -0.2469(8) -0.6006(3) 0.085 Uiso 1 calc R
C2 C -0.4028(4) -0.1145(7) -0.5078(3) 0.0624(11) Uani 1 d .
H2A H -0.4500(4) -0.0229(7) -0.5655(3) 0.083 Uiso 1 calc R
H2B H -0.4595(4) -0.1851(7) -0.4799(3) 0.083 Uiso 1 calc R
C3 C -0.3075(4) 0.0262(7) -0.4278(3) 0.0563(10) Uani 1 d .
H3A H -0.3435(4) 0.1001(7) -0.3835(3) 0.075 Uiso 1 calc R
H3B H -0.2712(4) 0.1386(7) -0.4588(3) 0.075 Uiso 1 calc R
C4 C -0.2115(3) -0.1500(6) -0.3701(3) 0.0450(8) Uani 1 d .
H4 H -0.1304(3) -0.0810(6) -0.3352(3) 0.060 Uiso 1 calc R
C5 C -0.2557(3) -0.2798(6) -0.2960(3) 0.0434(8) Uani 1 d .
C6 C -0.3011(3) -0.2899(6) -0.1413(3) 0.0455(8) Uani 1 d .
H6 H -0.3525(3) -0.4136(6) -0.1799(3) 0.061 Uiso 1 calc R
C7 C -0.1989(3) -0.3919(6) -0.0525(3) 0.0502(9) Uani 1 d .
C8 C -0.1588(4) -0.6413(9) 0.0875(3) 0.0715(13) Uani 1 d .
H8A H -0.2022(7) -0.7480(41) 0.1137(15) 0.107 Uiso 1 calc R
H8B H -0.1218(22) -0.5286(11) 0.1380(9) 0.107 Uiso 1 calc R
H8C H -0.0953(18) -0.7171(46) 0.0706(6) 0.107 Uiso 1 calc R
C9 C -0.3847(3) -0.1370(7) -0.1058(3) 0.0516(9) Uani 1 d .
H9A H -0.4126(3) -0.2200(7) -0.0586(3) 0.069 Uiso 1 calc R
H9B H -0.3363(3) -0.0103(7) -0.0694(3) 0.069 Uiso 1 calc R
C10 C -0.4977(3) -0.0483(7) -0.1918(3) 0.0574(10) Uani 1 d .
H10 H -0.4692(3) 0.0269(7) -0.2416(3) 0.076 Uiso 1 calc R
C11 C -0.5640(4) 0.1248(9) -0.1490(4) 0.0788(14) Uani 1 d .
H11A H -0.5095(13) 0.2493(29) -0.1213(25) 0.118 Uiso 1 calc R
H11B H -0.5871(29) 0.0566(19) -0.0966(19) 0.118 Uiso 1 calc R
H11C H -0.6368(19) 0.1773(45) -0.2024(7) 0.118 Uiso 1 calc R
C12 C -0.5866(4) -0.2338(9) -0.2456(4) 0.0768(14) Uani 1 d .
H12A H -0.5485(12) -0.3284(36) -0.2814(22) 0.115 Uiso 1 calc R
H12B H -0.6607(13) -0.1689(9) -0.2929(19) 0.115 Uiso 1 calc R
H12C H -0.6070(25) -0.3217(36) -0.1965(4) 0.115 Uiso 1 calc R
C13 C -0.1880(3) 0.0435(7) -0.1768(3) 0.0538(9) Uani 1 d .
H13A H -0.1420(20) 0.0404(17) -0.1051(4) 0.081 Uiso 1 calc R
H13B H -0.2493(4) 0.1602(9) -0.1917(19) 0.081 Uiso 1 calc R
H13C H -0.1327(19) 0.0722(22) -0.2127(15) 0.081 Uiso 1 calc R
C14 C -0.1182(3) -0.4312(7) -0.4555(3) 0.0555(9) Uani 1 d .
C15 C 0.0090(4) -0.4377(7) -0.3729(3) 0.0637(11) Uani 1 d .
H15 H 0.0661(4) -0.4906(7) -0.4055(3) 0.085 Uiso 1 calc R
C16 C 0.0169(5) -0.6000(10) -0.2932(5) 0.098(2) Uani 1 d .
H16A H -0.0101(40) -0.7446(19) -0.3232(6) 0.147 Uiso 1 calc R
H16B H -0.0351(34) -0.5522(40) -0.2568(22) 0.147 Uiso 1 calc R
H16C H 0.1010(9) -0.6102(60) -0.2472(21) 0.147 Uiso 1 calc R
N1 N -0.2086(2) -0.2963(5) -0.4514(2) 0.0479(7) Uani 1 d .
N2 N -0.2492(2) -0.1740(5) -0.2089(2) 0.0441(7) Uani 1 d .
O1 O -0.3004(2) -0.4693(4) -0.3176(2) 0.0552(7) Uani 1 d .
O2 O -0.2453(2) -0.5353(5) -0.0031(2) 0.0599(7) Uani 1 d .
O3 O -0.0914(3) -0.3629(7) -0.0304(3) 0.107(2) Uani 1 d .
O4 O -0.1378(3) -0.5601(5) -0.5296(2) 0.0743(9) Uani 1 d .
O5 O 0.0539(2) -0.2239(4) -0.3304(2) 0.0568(7) Uani 1 d .
H5 H 0.0802(40) -0.1551(32) -0.3690(17) 0.085 Uiso 1 calc R

loop_
_atom_type_symbol
_atom_type_description
_atom_type_scat_dispersion_real
_atom_type_scat_dispersion_imag
_atom_type_scat_source
C C 0.0033 0.0016 'International Tables Vol C Tables 4.2.6.8 and 6.1.1.4'
H H 0.0000 0.0000 'International Tables Vol C Tables 4.2.6.8 and 6.1.1.4'
N N 0.0061 0.0033 'International Tables Vol C Tables 4.2.6.8 and 6.1.1.4'
O O 0.0106 0.0060 'International Tables Vol C Tables 4.2.6.8 and 6.1.1.4'

loop_
_geom_angle_atom_site_label_1
_geom_angle_atom_site_label_2
_geom_angle_atom_site_label_3
_geom_angle
N1 C1 C2 103.5(3)
C3 C2 C1 104.6(3)
C2 C3 C4 102.4(3)
N1 C4 C5 110.0(3)
N1 C4 C3 101.9(3)
C5 C4 C3 110.8(3)
O1 C5 N2 122.1(3)
O1 C5 C4 120.5(3)
N2 C5 C4 117.3(3)
N2 C6 C7 110.3(3)
N2 C6 C9 112.4(3)
C7 C6 C9 111.5(3)
O3 C7 O2 122.5(3)
O3 C7 C6 126.9(4)
O2 C7 C6 110.5(3)
C10 C9 C6 114.0(3)
C12 C10 C9 112.4(4)
C12 C10 C11 110.0(3)
C9 C10 C11 109.1(4)
O4 C14 N1 119.5(3)
O4 C14 C15 117.6(4)
N1 C14 C15 122.8(4)
O5 C15 C16 110.8(4)
O5 C15 C14 114.1(3)
C16 C15 C14 112.7(4)
C14 N1 C4 129.3(3)
C14 N1 C1 119.0(3)
C4 N1 C1 111.7(3)
C5 N2 C6 117.7(3)
C5 N2 C13 123.6(3)
C6 N2 C13 118.6(3)
C7 O2 C8 117.3(3)

loop_
_geom_bond_atom_site_label_1
_geom_bond_atom_site_label_2
_geom_bond_distance
C1 N1 1.480(4)
C1 C2 1.524(6)
C2 C3 1.517(5)
C3 C4 1.533(5)
C4 N1 1.448(4)
C4 C5 1.523(5)
C5 O1 1.232(4)
C5 N2 1.357(4)
C6 N2 1.464(4)
C6 C7 1.509(5)
C6 C9 1.533(5)
C7 O3 1.181(4)
C7 O2 1.327(4)
C8 O2 1.456(4)
C9 C10 1.525(5)
C10 C12 1.515(6)
C10 C11 1.528(6)
C13 N2 1.467(5)
C14 O4 1.249(5)
C14 N1 1.334(5)
C14 C15 1.517(5)
C15 O5 1.423(5)
C15 C16 1.458(7)
